data_7214322
loop_
_publ_author_name
'White, Nicholas G.'
'Caballero, Antonio'
'Beer, Paul D.'

_publ_section_title
;
 Observation of strong halogen bonds in the solid state structures of
 bis-haloimidazolium macrocycles
;
_journal_issue 18
_journal_name_full CrystEngComm
_journal_page_first 3722
_journal_paper_doi 10.1039/c3ce41944d
_journal_volume 16
_journal_year 2014
_chemical_compound_source synthesized
_chemical_formula_moiety 'C26 H28 Cl2 N4, 2 (C H4 O), 2(Br)'
_chemical_formula_sum 'C28 H36 Br2 Cl2 N4 O2'
_chemical_formula_weight 691.33
_space_group_IT_number 14
_symmetry_cell_setting monoclinic
_symmetry_space_group_name_Hall '-P 2ybc'
_symmetry_space_group_name_H-M 'P 1 21/c 1'
_atom_sites_solution_hydrogens geom
_atom_sites_solution_primary direct
_audit_creation_method 'CRYSTALS (Betteridge et al., 2003)'
_cell_angle_alpha 90
_cell_angle_beta 95.2468(12)
_cell_angle_gamma 90
_cell_formula_units_Z 2
_cell_length_a 8.1302(2)
_cell_length_b 11.0677(4)
_cell_length_c 17.3238(7)
_cell_measurement_reflns_used 3321
_cell_measurement_temperature 150
_cell_measurement_theta_max 27
_cell_measurement_theta_min 5
_cell_volume 1552.31(9)
_computing_cell_refinement 'DENZO/SCALEPACK (Otwinowski & Minor, 1997)'
_computing_data_collection 'COLLECT (Nonius, 2001).'
_computing_data_reduction 'DENZO/SCALEPACK (Otwinowski & Minor, 1997)'
_computing_molecular_graphics 'Crystal Maker (Crystal Maker Software Ltd.)'
_computing_publication_material 'CRYSTALS (Betteridge et al., 2003)'
_computing_structure_refinement 'CRYSTALS (Betteridge et al., 2003)'
_computing_structure_solution 'SIR92 (Altomare et al., 1994)'
_diffrn_ambient_temperature 150
_diffrn_measured_fraction_theta_full 0.990
_diffrn_measured_fraction_theta_max 0.987
_diffrn_measurement_device Area
_diffrn_measurement_device_type 'Nonius KappaCCD'
_diffrn_measurement_method \w
_diffrn_radiation_monochromator graphite
_diffrn_radiation_type 'Mo K\a'
_diffrn_radiation_wavelength 0.71073
_diffrn_reflns_av_R_equivalents 0.035
_diffrn_reflns_limit_h_max 10
_diffrn_reflns_limit_h_min -10
_diffrn_reflns_limit_k_max 12
_diffrn_reflns_limit_k_min -14
_diffrn_reflns_limit_l_max 22
_diffrn_reflns_limit_l_min -22
_diffrn_reflns_number 14129
_diffrn_reflns_theta_full 25.289
_diffrn_reflns_theta_max 27.488
_diffrn_reflns_theta_min 5.113
_diffrn_standards_number 0
_exptl_absorpt_coefficient_mu 2.814
_exptl_absorpt_correction_T_max 1.00
_exptl_absorpt_correction_T_min 0.896
_exptl_absorpt_correction_type multi-scan
_exptl_absorpt_process_details 'DENZO/SCALEPACK (Otwinowski & Minor, 1997)'
_exptl_crystal_colour colourless
_exptl_crystal_density_diffrn 1.479
_exptl_crystal_density_method 'not measured'
_exptl_crystal_description shard
_exptl_crystal_F_000 704
_exptl_crystal_size_max 0.900
_exptl_crystal_size_mid 0.160
_exptl_crystal_size_min 0.100
_refine_diff_density_max 0.64
_refine_diff_density_min -0.44
_refine_ls_extinction_method None
_refine_ls_goodness_of_fit_ref 0.9195
_refine_ls_hydrogen_treatment constr
_refine_ls_matrix_type full
_refine_ls_number_parameters 172
_refine_ls_number_reflns 2583
_refine_ls_number_restraints 0
_refine_ls_R_factor_all 0.0470
_refine_ls_R_factor_gt 0.0379
_refine_ls_shift/su_max 0.0007345
_refine_ls_shift/su_mean 0.0000221
_refine_ls_structure_factor_coef Fsqd
_refine_ls_weighting_details
;
 Method, part 1, Chebychev polynomial, (Watkin, 1994, Prince, 1982) 
 [weight] = 1.0/[A~0~*T~0~(x)+A~1~*T~1~(x) ... +A~n-1~]*T~n-1~(x)] 
 where A~i~ are the Chebychev coefficients listed below and x= Fcalc/Fmax 
 Method = Robust Weighting (Prince, 1982) 
 W = [weight] * [1-(deltaF/6*sigmaF)^2^]^2^ 
 A~i~ are: 
 15.8 22.4 11.2 3.05 
;
_refine_ls_weighting_scheme calc
_refine_ls_wR_factor_all 0.0863
_refine_ls_wR_factor_gt 0.0809
_refine_ls_wR_factor_ref 0.0863
_reflns_limit_h_max 10
_reflns_limit_h_min -10
_reflns_limit_k_max 14
_reflns_limit_k_min 0
_reflns_limit_l_max 22
_reflns_limit_l_min 0
_reflns_number_gt 2234
_reflns_number_total 3526
_reflns_threshold_expression I>2.0\s(I)
_oxford_diffrn_Wilson_B_factor 2.43
_oxford_diffrn_Wilson_scale 10.06
_oxford_refine_ls_r_factor_ref 0.0470
_oxford_refine_ls_scale 0.3149(3)
_oxford_reflns_number_all 2583
_oxford_reflns_threshold_expression_ref I>-3.0\s(I)
_cod_data_source_file c3ce41944d.txt
_cod_data_source_block 5Br
_cod_depositor_comments
;
The following automatic conversions were performed:

'_symmetry_cell_setting' value 'Monoclinic' changed to 'monoclinic'
according to
/usr/data/users/saulius/crontab/automatic-downloads/rss-feeds/RSC/lib/dictionaries/cif_core.dic
dictionary named 'cif_core.dic' version 2.4.2 from 2011-04-26.

Automatic conversion script
Id: cif_fix_values 2281 2013-09-26 08:29:07Z andrius 
;
_cod_original_sg_symbol_H-M 'P 1 21/c 1 '
_cod_database_code 7214322

loop_
_symmetry_equiv_pos_as_xyz
x,y,z
-x,-y,-z
-x,y+1/2,-z+1/2
x,-y+1/2,z+1/2

loop_
_atom_site_label
_atom_site_type_symbol
_atom_site_fract_x
_atom_site_fract_y
_atom_site_fract_z
_atom_site_U_iso_or_equiv
_atom_site_occupancy
_atom_site_adp_type
_atom_site_refinement_flags_posn
Br1 Br 0.01897(4) 0.86945(4) 0.70838(2) 0.0325 1.0000 Uani .
Cl2 Cl 0.69229(9) 0.51224(8) 0.68775(5) 0.0270 1.0000 Uani .
C3 C 0.5147(4) 0.5740(3) 0.64285(19) 0.0235 1.0000 Uani .
N4 N 0.5005(3) 0.6817(3) 0.60911(16) 0.0237 1.0000 Uani .
C5 C 0.3357(4) 0.7005(3) 0.5829(2) 0.0279 1.0000 Uani .
C6 C 0.2519(4) 0.6010(3) 0.6021(2) 0.0270 1.0000 Uani .
N7 N 0.3669(4) 0.5217(3) 0.63889(16) 0.0252 1.0000 Uani .
C8 C 0.3291(5) 0.4022(3) 0.6695(2) 0.0301 1.0000 Uani .
C9 C 0.2840(4) 0.3102(3) 0.6064(2) 0.0254 1.0000 Uani .
C10 C 0.3442(4) 0.3162(3) 0.5333(2) 0.0269 1.0000 Uani .
C11 C 0.3072(4) 0.2279(3) 0.4787(2) 0.0262 1.0000 Uani .
C12 C 0.3641(5) 0.2321(3) 0.3974(2) 0.0298 1.0000 Uani .
C13 C 0.2101(4) 0.1291(3) 0.4969(2) 0.0275 1.0000 Uani .
C14 C 0.1493(5) 0.1231(3) 0.5686(2) 0.0315 1.0000 Uani .
C15 C 0.1843(5) 0.2132(3) 0.6231(2) 0.0315 1.0000 Uani .
C16 C 0.0715(5) 0.5745(4) 0.5956(2) 0.0398 1.0000 Uani .
C17 C 0.2790(5) 0.8171(4) 0.5473(2) 0.0397 1.0000 Uani .
O18 O 0.3587(4) 0.7175(3) 0.76468(17) 0.0479 1.0000 Uani .
C19 C 0.3228(7) 0.6550(5) 0.8311(3) 0.0613 1.0000 Uani .
H81 H 0.4279 0.3742 0.7022 0.0354 1.0000 Uiso R
H82 H 0.2377 0.4116 0.7019 0.0358 1.0000 Uiso R
H101 H 0.4094 0.3826 0.5213 0.0335 1.0000 Uiso R
H121 H 0.4037 0.1532 0.3844 0.0364 1.0000 Uiso R
H122 H 0.2732 0.2566 0.3597 0.0355 1.0000 Uiso R
H131 H 0.1876 0.0687 0.4599 0.0328 1.0000 Uiso R
H141 H 0.0835 0.0573 0.5800 0.0377 1.0000 Uiso R
H151 H 0.1401 0.2101 0.6713 0.0370 1.0000 Uiso R
H161 H 0.0538 0.4987 0.5686 0.0589 1.0000 Uiso R
H162 H 0.0359 0.5698 0.6468 0.0592 1.0000 Uiso R
H163 H 0.0147 0.6389 0.5674 0.0589 1.0000 Uiso R
H171 H 0.1639 0.8099 0.5278 0.0603 1.0000 Uiso R
H172 H 0.2868 0.8803 0.5875 0.0602 1.0000 Uiso R
H173 H 0.3452 0.8418 0.5051 0.0599 1.0000 Uiso R
H192 H 0.2958 0.7116 0.8701 0.0923 1.0000 Uiso R
H193 H 0.4196 0.6101 0.8493 0.0920 1.0000 Uiso R
H191 H 0.2317 0.6013 0.8185 0.0921 1.0000 Uiso R
H181 H 0.2722 0.7548 0.7518 0.0720 1.0000 Uiso R

loop_
_atom_site_aniso_label
_atom_site_aniso_U_11
_atom_site_aniso_U_22
_atom_site_aniso_U_33
_atom_site_aniso_U_23
_atom_site_aniso_U_13
_atom_site_aniso_U_12
Br1 0.0255(2) 0.0430(2) 0.0298(2) -0.00360(17) 0.00607(14) -0.00490(17)
Cl2 0.0154(4) 0.0282(4) 0.0374(5) 0.0038(4) 0.0019(3) 0.0006(3)
C3 0.0185(16) 0.0296(19) 0.0229(17) -0.0002(15) 0.0044(13) 0.0024(14)
N4 0.0224(14) 0.0256(15) 0.0239(14) -0.0005(12) 0.0070(12) -0.0016(12)
C5 0.0264(18) 0.033(2) 0.0245(17) -0.0014(15) 0.0054(14) 0.0031(15)
C6 0.0234(17) 0.035(2) 0.0224(17) -0.0058(15) 0.0037(14) 0.0046(15)
N7 0.0262(15) 0.0256(16) 0.0250(14) -0.0020(12) 0.0080(12) -0.0025(12)
C8 0.0328(19) 0.031(2) 0.0278(18) 0.0002(16) 0.0089(15) -0.0050(16)
C9 0.0219(17) 0.0257(18) 0.0287(18) 0.0008(15) 0.0029(14) -0.0028(15)
C10 0.0270(18) 0.0234(18) 0.0309(18) 0.0003(15) 0.0057(15) -0.0041(15)
C11 0.0246(17) 0.0259(19) 0.0289(18) 0.0024(15) 0.0064(14) 0.0008(15)
C12 0.0311(19) 0.0250(19) 0.034(2) -0.0027(15) 0.0057(15) -0.0068(16)
C13 0.0286(18) 0.0222(17) 0.0315(18) -0.0014(15) 0.0016(15) -0.0037(15)
C14 0.0298(19) 0.0269(19) 0.038(2) 0.0044(17) 0.0051(16) -0.0072(16)
C15 0.0298(19) 0.033(2) 0.0337(19) 0.0034(16) 0.0119(16) -0.0020(16)
C16 0.0242(19) 0.054(3) 0.042(2) -0.006(2) 0.0046(17) 0.0022(18)
C17 0.038(2) 0.042(2) 0.040(2) 0.0080(19) 0.0093(18) 0.0122(19)
O18 0.0516(18) 0.0513(19) 0.0406(16) -0.0055(14) 0.0036(14) 0.0074(15)
C19 0.070(3) 0.066(4) 0.048(3) 0.011(2) 0.005(2) -0.014(3)

loop_
_atom_type_symbol
_atom_type_scat_dispersion_real
_atom_type_scat_dispersion_imag
_atom_type_scat_Cromer_Mann_a1
_atom_type_scat_Cromer_Mann_b1
_atom_type_scat_Cromer_Mann_a2
_atom_type_scat_Cromer_Mann_b2
_atom_type_scat_Cromer_Mann_a3
_atom_type_scat_Cromer_Mann_b3
_atom_type_scat_Cromer_Mann_a4
_atom_type_scat_Cromer_Mann_b4
_atom_type_scat_Cromer_Mann_c
_atom_type_scat_source
C 0.0033 0.0016 2.3100 20.8439 1.0200 10.2075 1.5886 0.5687 0.8650 51.6512 0.2156 'International Tables Vol C 4.2.6.8 and 6.1.1.4'
H 0.0000 0.0000 0.4930 10.5109 0.3229 26.1257 0.1402 3.1424 0.0408 57.7998 0.0030 'International Tables Vol C 4.2.6.8 and 6.1.1.4'
N 0.0061 0.0033 12.2126 0.0057 3.1322 9.8933 2.0125 28.9975 1.1663 0.5826 -11.5290 'International Tables Vol C 4.2.6.8 and 6.1.1.4'
O 0.0106 0.0060 3.0485 13.2771 2.2868 5.7011 1.5463 0.3239 0.8670 32.9089 0.2508 'International Tables Vol C 4.2.6.8 and 6.1.1.4'
Br -0.2901 2.4595 17.1789 2.1723 5.2358 16.5796 5.6377 0.2609 3.9851 41.4328 2.9557 'International Tables Vol C 4.2.6.8 and 6.1.1.4'
Cl 0.1484 0.1585 11.4604 0.0104 7.1964 1.1662 6.2556 18.5194 1.6455 47.7784 -9.5574 'International Tables Vol C 4.2.6.8 and 6.1.1.4'

loop_
_geom_angle_atom_site_label_1
_geom_angle_site_symmetry_1
_geom_angle_atom_site_label_2
_geom_angle_atom_site_label_3
_geom_angle_site_symmetry_3
_geom_angle
_geom_angle_publ_flag
Cl2 . C3 N4 . 126.3(3) yes
Cl2 . C3 N7 . 124.6(3) yes
N4 . C3 N7 . 109.0(3) yes
C12 2_666 N4 C3 . 125.6(3) yes
C12 2_666 N4 C5 . 125.7(3) yes
C3 . N4 C5 . 108.7(3) yes
N4 . C5 C6 . 106.8(3) yes
N4 . C5 C17 . 121.3(3) yes
C6 . C5 C17 . 131.7(3) yes
C5 . C6 N7 . 107.1(3) yes
C5 . C6 C16 . 131.1(4) yes
N7 . C6 C16 . 121.6(3) yes
C6 . N7 C3 . 108.3(3) yes
C6 . N7 C8 . 125.4(3) yes
C3 . N7 C8 . 126.3(3) yes
N7 . C8 C9 . 112.9(3) yes
N7 . C8 H81 . 107.6 no
C9 . C8 H81 . 109.4 no
N7 . C8 H82 . 107.9 no
C9 . C8 H82 . 109.9 no
H81 . C8 H82 . 109.0 no
C8 . C9 C10 . 122.7(3) yes
C8 . C9 C15 . 118.4(3) yes
C10 . C9 C15 . 118.9(3) yes
C9 . C10 C11 . 121.1(3) yes
C9 . C10 H101 . 119.1 no
C11 . C10 H101 . 119.8 no
C10 . C11 C12 . 123.3(3) yes
C10 . C11 C13 . 119.5(3) yes
C12 . C11 C13 . 117.3(3) yes
C11 . C12 N4 2_666 112.6(3) yes
C11 . C12 H121 . 108.9 no
N4 2_666 C12 H121 . 107.6 no
C11 . C12 H122 . 110.5 no
N4 2_666 C12 H122 . 107.1 no
H121 . C12 H122 . 110.0 no
C11 . C13 C14 . 119.8(3) yes
C11 . C13 H131 . 118.8 no
C14 . C13 H131 . 121.4 no
C13 . C14 C15 . 120.7(3) yes
C13 . C14 H141 . 119.2 no
C15 . C14 H141 . 120.1 no
C9 . C15 C14 . 120.1(3) yes
C9 . C15 H151 . 119.4 no
C14 . C15 H151 . 120.6 no
C6 . C16 H161 . 108.0 no
C6 . C16 H162 . 108.7 no
H161 . C16 H162 . 110.9 no
C6 . C16 H163 . 108.5 no
H161 . C16 H163 . 110.9 no
H162 . C16 H163 . 109.8 no
C5 . C17 H171 . 109.1 no
C5 . C17 H172 . 109.1 no
H171 . C17 H172 . 107.6 no
C5 . C17 H173 . 112.2 no
H171 . C17 H173 . 109.9 no
H172 . C17 H173 . 108.8 no
C19 . O18 H181 . 103.4 no
O18 . C19 H192 . 109.6 no
O18 . C19 H193 . 107.4 no
H192 . C19 H193 . 109.9 no
O18 . C19 H191 . 109.5 no
H192 . C19 H191 . 110.1 no
H193 . C19 H191 . 110.3 no

loop_
_geom_bond_atom_site_label_1
_geom_bond_atom_site_label_2
_geom_bond_site_symmetry_2
_geom_bond_distance
_geom_bond_publ_flag
Cl2 C3 . 1.718(3) yes
C3 N4 . 1.328(5) yes
C3 N7 . 1.330(4) yes
N4 C12 2_666 1.469(4) yes
N4 C5 . 1.390(5) yes
C5 C6 . 1.353(5) yes
C5 C17 . 1.485(5) yes
C6 N7 . 1.394(5) yes
C6 C16 . 1.489(5) yes
N7 C8 . 1.468(5) yes
C8 C9 . 1.515(5) yes
C8 H81 . 0.989 no
C8 H82 . 0.977 no
C9 C10 . 1.401(5) yes
C9 C15 . 1.392(5) yes
C10 C11 . 1.374(5) yes
C10 H101 . 0.941 no
C11 C12 . 1.522(5) yes
C11 C13 . 1.401(5) yes
C12 H121 . 0.965 no
C12 H122 . 0.979 no
C13 C14 . 1.379(5) yes
C13 H131 . 0.934 no
C14 C15 . 1.385(5) yes
C14 H141 . 0.935 no
C15 H151 . 0.938 no
C16 H161 . 0.965 no
C16 H162 . 0.960 no
C16 H163 . 0.959 no
C17 H171 . 0.968 no
C17 H172 . 0.985 no
C17 H173 . 0.985 no
O18 C19 . 1.397(6) yes
O18 H181 . 0.828 no
C19 H192 . 0.961 no
C19 H193 . 0.960 no
C19 H191 . 0.959 no

loop_
_geom_hbond_atom_site_label_D
_geom_hbond_atom_site_label_H
_geom_hbond_atom_site_label_A
_geom_hbond_site_symmetry_A
_geom_hbond_angle_DHA
_geom_hbond_distance_DH
_geom_hbond_distance_HA
_geom_hbond_distance_DA
_geom_hbond_publ_flag
C8 H81 O18 3_646 150 0.99 2.48 3.375(5) yes
